data_1570977
loop_
_publ_author_name
'Kapp, Leon'
'W&#xf6;lper, Christoph'
'Siera, Hannah'
'Haberhauer, Gebhard'
'Schulz, Stephan'

_publ_section_title
;
 Catalytic hydroboration of aldehydes and ketones with an electron-rich
 acyclic metallasilylene.
;
_journal_issue 11
_journal_name_full 'Chemical science'
_journal_page_first 4161
_journal_page_last 4170
_journal_paper_doi 10.1039/d3sc06842k
_journal_volume 15
_journal_year 2024
_chemical_formula_sum 'C55 H88 Cl Ga N4 O Si'
_chemical_formula_weight 954.55
_space_group_crystal_system triclinic
_space_group_IT_number 2
_space_group_name_Hall '-P 1'
_space_group_name_H-M_alt 'P -1'
_atom_sites_solution_hydrogens geom
_atom_sites_solution_primary direct
_atom_sites_solution_secondary difmap
_audit_creation_method SHELXL-2017/1
_audit_update_record
;
2023-06-19 deposited with the CCDC.	2024-02-12 downloaded from the CCDC.
;
_cell_angle_alpha 101.433(3)
_cell_angle_beta 102.306(3)
_cell_angle_gamma 111.151(2)
_cell_formula_units_Z 2
_cell_length_a 12.6656(7)
_cell_length_b 13.0233(7)
_cell_length_c 18.9626(11)
_cell_measurement_reflns_used 9515
_cell_measurement_temperature 100(2)
_cell_measurement_theta_max 32.25
_cell_measurement_theta_min 2.26
_cell_volume 2717.1(3)
_computing_cell_refinement 'BRUKER APEX3(v2019.1-0)'
_computing_data_collection 'BRUKER APEX3(v2019.1-0)'
_computing_data_reduction 'BRUKER APEX3(v2019.1-0)'
_computing_molecular_graphics 'ORTEP/PLATON (Spek)'
_computing_publication_material 'BRUKER AXS SHELXTL (c) 2008 / Vers. 2008/4'
_computing_structure_refinement 'SHELXL-2017/1 (Sheldrick, 2017)'
_computing_structure_solution 'BRUKER APEX3(v2019.1-0)'
_diffrn_ambient_temperature 100(2)
_diffrn_detector_area_resol_mean 512
_diffrn_measured_fraction_theta_full 1.000
_diffrn_measured_fraction_theta_max 0.999
_diffrn_measurement_device_type 'Bruker D8 KAPPA II (APEX II detector)'
_diffrn_measurement_method 'Data collection strategy APEX 3/Queen'
_diffrn_radiation_monochromator 'Triumph Goebel mirror'
_diffrn_radiation_type MoK\a
_diffrn_radiation_wavelength 0.71073
_diffrn_reflns_av_R_equivalents 0.0495
_diffrn_reflns_av_unetI/netI 0.0253
_diffrn_reflns_Laue_measured_fraction_full 1.000
_diffrn_reflns_Laue_measured_fraction_max 0.999
_diffrn_reflns_limit_h_max 19
_diffrn_reflns_limit_h_min -19
_diffrn_reflns_limit_k_max 20
_diffrn_reflns_limit_k_min -20
_diffrn_reflns_limit_l_max 29
_diffrn_reflns_limit_l_min -29
_diffrn_reflns_number 229049
_diffrn_reflns_point_group_measured_fraction_full 1.000
_diffrn_reflns_point_group_measured_fraction_max 0.999
_diffrn_reflns_theta_full 25.242
_diffrn_reflns_theta_max 33.267
_diffrn_reflns_theta_min 1.153
_diffrn_source 'fine-focus sealed tube'
_exptl_absorpt_coefficient_mu 0.617
_exptl_absorpt_correction_T_max 0.75
_exptl_absorpt_correction_T_min 0.67
_exptl_absorpt_correction_type multi-scan
_exptl_absorpt_process_details 'SADABS, Blessing, Acta Cryst 1995 A51 33-38'
_exptl_crystal_colour colourless
_exptl_crystal_density_diffrn 1.167
_exptl_crystal_description tablet
_exptl_crystal_F_000 1032
_exptl_crystal_size_max 0.300
_exptl_crystal_size_mid 0.234
_exptl_crystal_size_min 0.056
_refine_diff_density_max 0.735
_refine_diff_density_min -0.603
_refine_diff_density_rms 0.063
_refine_ls_extinction_method none
_refine_ls_goodness_of_fit_ref 1.043
_refine_ls_hydrogen_treatment constr
_refine_ls_matrix_type full
_refine_ls_number_parameters 645
_refine_ls_number_reflns 20905
_refine_ls_number_restraints 127
_refine_ls_restrained_S_all 1.045
_refine_ls_R_factor_all 0.0481
_refine_ls_R_factor_gt 0.0329
_refine_ls_shift/su_max 0.001
_refine_ls_shift/su_mean 0.000
_refine_ls_structure_factor_coef Fsqd
_refine_ls_weighting_details 'w=1/[\s^2^(Fo^2^)+(0.0429P)^2^+0.9959P] where P=(Fo^2^+2Fc^2^)/3'
_refine_ls_weighting_scheme calc
_refine_ls_wR_factor_gt 0.0803
_refine_ls_wR_factor_ref 0.0880
_reflns_Friedel_coverage 0.000
_reflns_number_gt 17094
_reflns_number_total 20905
_reflns_threshold_expression 'I > 2\s(I)'
_cod_data_source_file d3sc06842k2.cif
_cod_data_source_block lk_046m
_cod_depositor_comments 'Adding full bibliography for 1570976--1570977.cif.'
_cod_database_code 1570977
_shelx_shelxl_version_number 2017/1
_shelx_space_group_comment
; 
The symmetry employed for this shelxl refinement is uniquely defined 
by the following loop, which should always be used as a source of 
symmetry information in preference to the above space-group names. 
They are only intended as comments. 
;
_shelx_estimated_absorpt_t_min 0.836
_shelx_estimated_absorpt_t_max 0.966

loop_
_space_group_symop_operation_xyz
'x, y, z'
'-x, -y, -z'

loop_
_atom_site_label
_atom_site_type_symbol
_atom_site_fract_x
_atom_site_fract_y
_atom_site_fract_z
_atom_site_U_iso_or_equiv
_atom_site_adp_type
_atom_site_occupancy
_atom_site_site_symmetry_order
_atom_site_calc_flag
_atom_site_refinement_flags_posn
_atom_site_refinement_flags_adp
_atom_site_refinement_flags_occupancy
_atom_site_disorder_assembly
_atom_site_disorder_group
Ga1 Ga 0.34169(2) 0.42540(2) 0.28648(2) 0.01065(3) Uani 1 1 d . . . . .
Cl1 Cl 0.53492(2) 0.54433(2) 0.33888(2) 0.01513(5) Uani 1 1 d . . . . .
Si1 Si 0.41340(3) 0.49667(2) 0.09065(2) 0.01283(5) Uani 1 1 d . . . . .
O1 O 0.33897(7) 0.48528(6) 0.15461(4) 0.01394(13) Uani 1 1 d . . . . .
N1 N 0.26756(8) 0.49829(8) 0.34723(5) 0.01272(15) Uani 1 1 d . . . . .
N2 N 0.32437(8) 0.30028(8) 0.33144(5) 0.01330(15) Uani 1 1 d . . . . .
N3 N 0.55018(8) 0.64185(7) 0.13888(5) 0.01330(15) Uani 1 1 d . . . . .
N4 N 0.38326(8) 0.61698(8) 0.06416(5) 0.01514(16) Uani 1 1 d . . . . .
C1 C 0.29022(9) 0.49792(9) 0.41937(6) 0.01452(17) Uani 1 1 d . . . . .
C2 C 0.33739(10) 0.42632(9) 0.44744(6) 0.01615(18) Uani 1 1 d . . . . .
H2 H 0.368697 0.447046 0.500959 0.019 Uiso 1 1 calc R U . . .
C3 C 0.34394(9) 0.32808(9) 0.40620(6) 0.01495(18) Uani 1 1 d . . . . .
C4 C 0.26406(11) 0.57783(10) 0.47503(6) 0.0204(2) Uani 1 1 d . . . . .
H4A H 0.314438 0.658131 0.480313 0.031 Uiso 1 1 calc R U . . .
H4B H 0.280682 0.564000 0.524313 0.031 Uiso 1 1 calc R U . . .
H4C H 0.180041 0.563357 0.456675 0.031 Uiso 1 1 calc R U . . .
C5 C 0.37697(11) 0.25350(11) 0.44991(7) 0.0222(2) Uani 1 1 d . . . . .
H5A H 0.330596 0.172028 0.420199 0.033 Uiso 1 1 calc R U . . .
H5B H 0.359665 0.267126 0.498002 0.033 Uiso 1 1 calc R U . . .
H5C H 0.462125 0.272840 0.459949 0.033 Uiso 1 1 calc R U . . .
C6 C 0.20549(9) 0.56407(9) 0.32052(6) 0.01402(17) Uani 1 1 d . . . . .
C7 C 0.26796(9) 0.68233(9) 0.33053(6) 0.01559(18) Uani 1 1 d . . . . .
C8 C 0.20416(11) 0.74152(11) 0.30250(7) 0.0218(2) Uani 1 1 d . . . . .
H8 H 0.244784 0.821749 0.309437 0.026 Uiso 1 1 calc R U . . .
C9 C 0.08306(12) 0.68537(12) 0.26486(8) 0.0272(3) Uani 1 1 d . . . . .
H9 H 0.041091 0.726958 0.246363 0.033 Uiso 1 1 calc R U . . .
C10 C 0.02323(11) 0.56834(12) 0.25425(7) 0.0248(2) Uani 1 1 d . . . . .
H10 H -0.059685 0.530086 0.227657 0.030 Uiso 1 1 calc R U . . .
C11 C 0.08225(9) 0.50541(10) 0.28181(6) 0.01777(19) Uani 1 1 d . . . . .
C12 C 0.40154(9) 0.74750(9) 0.36759(6) 0.01584(18) Uani 1 1 d . . . . .
H12 H 0.431222 0.695369 0.389261 0.019 Uiso 1 1 calc R U . . .
C13 C 0.43594(12) 0.85677(10) 0.43207(7) 0.0238(2) Uani 1 1 d . . . . .
H13A H 0.413420 0.911891 0.411477 0.036 Uiso 1 1 calc R U . . .
H13B H 0.522153 0.891690 0.457226 0.036 Uiso 1 1 calc R U . . .
H13C H 0.394246 0.836662 0.468754 0.036 Uiso 1 1 calc R U . . .
C14 C 0.46206(11) 0.77812(11) 0.30797(7) 0.0218(2) Uani 1 1 d . . . . .
H14A H 0.440827 0.707449 0.267560 0.033 Uiso 1 1 calc R U . . .
H14B H 0.548681 0.816063 0.331685 0.033 Uiso 1 1 calc R U . . .
H14C H 0.435346 0.830409 0.286556 0.033 Uiso 1 1 calc R U . . .
C15 C 0.01346(10) 0.37750(10) 0.27064(7) 0.0205(2) Uani 1 1 d . . . . .
H15 H 0.068164 0.339499 0.264116 0.025 Uiso 1 1 calc R U . . .
C16 C -0.02425(13) 0.35631(12) 0.33992(8) 0.0305(3) Uani 1 1 d . . . . .
H16A H -0.071041 0.399494 0.351219 0.046 Uiso 1 1 calc R U . . .
H16B H 0.046811 0.382215 0.383513 0.046 Uiso 1 1 calc R U . . .
H16C H -0.072642 0.273659 0.329342 0.046 Uiso 1 1 calc R U . . .
C17 C -0.09565(11) 0.31876(13) 0.19980(8) 0.0306(3) Uani 1 1 d . . . . .
H17A H -0.072325 0.337250 0.156204 0.046 Uiso 1 1 calc R U . . .
H17B H -0.156049 0.346449 0.207296 0.046 Uiso 1 1 calc R U . . .
H17C H -0.128524 0.234944 0.190497 0.046 Uiso 1 1 calc R U . . .
C18 C 0.30182(10) 0.18629(9) 0.28728(6) 0.01537(18) Uani 1 1 d . . . . .
C19 C 0.39302(11) 0.16599(10) 0.26462(7) 0.0198(2) Uani 1 1 d . . . . .
C20 C 0.36423(13) 0.05762(11) 0.21529(8) 0.0290(3) Uani 1 1 d . . . . .
H20 H 0.424507 0.043166 0.198540 0.035 Uiso 1 1 calc R U . . .
C21 C 0.25006(14) -0.02857(11) 0.19055(9) 0.0327(3) Uani 1 1 d . . . . .
H21 H 0.231907 -0.101299 0.156594 0.039 Uiso 1 1 calc R U . . .
C22 C 0.16242(12) -0.00879(10) 0.21528(8) 0.0277(3) Uani 1 1 d . . . . .
H22 H 0.084568 -0.069353 0.199157 0.033 Uiso 1 1 calc R U . . .
C23 C 0.18530(11) 0.09810(10) 0.26345(7) 0.0205(2) Uani 1 1 d . . . . .
C24 C 0.52162(11) 0.25466(10) 0.29286(7) 0.0230(2) Uani 1 1 d . . . . .
H24 H 0.526766 0.325344 0.328517 0.028 Uiso 1 1 calc R U . . .
C25 C 0.60215(12) 0.20890(13) 0.33673(8) 0.0290(3) Uani 1 1 d . . . . .
H25A H 0.600630 0.140962 0.302431 0.043 Uiso 1 1 calc R U . . .
H25B H 0.573256 0.187454 0.378029 0.043 Uiso 1 1 calc R U . . .
H25C H 0.683928 0.269098 0.357705 0.043 Uiso 1 1 calc R U . . .
C26 C 0.56550(13) 0.28918(13) 0.22840(9) 0.0305(3) Uani 1 1 d . . . . .
H26A H 0.560487 0.220960 0.192365 0.046 Uiso 1 1 calc R U . . .
H26B H 0.648398 0.347055 0.248983 0.046 Uiso 1 1 calc R U . . .
H26C H 0.515773 0.321689 0.202476 0.046 Uiso 1 1 calc R U . . .
C27 C 0.08557(12) 0.11313(13) 0.28979(8) 0.0319(3) Uani 1 1 d . . . . .
H27 H 0.110848 0.197357 0.313868 0.038 Uiso 1 1 calc R U . . .
C28 C 0.06281(18) 0.0505(3) 0.34918(12) 0.0827(10) Uani 1 1 d . . . . .
H28A H 0.035067 -0.032632 0.325974 0.124 Uiso 1 1 calc R U . . .
H28B H 0.001969 0.064868 0.368518 0.124 Uiso 1 1 calc R U . . .
H28C H 0.136835 0.079297 0.391015 0.124 Uiso 1 1 calc R U . . .
C29 C -0.03064(12) 0.06764(12) 0.22539(9) 0.0311(3) Uani 1 1 d . . . . .
H29A H -0.016283 0.104018 0.185733 0.047 Uiso 1 1 calc R U . . .
H29B H -0.089624 0.085927 0.244761 0.047 Uiso 1 1 calc R U . . .
H29C H -0.060693 -0.016260 0.204295 0.047 Uiso 1 1 calc R U . . .
C30 C 0.49600(9) 0.69352(9) 0.09983(6) 0.01385(17) Uani 1 1 d . . . . .
C31 C 0.55224(9) 0.81124(9) 0.09277(6) 0.01511(18) Uani 1 1 d . . . . .
C32 C 0.57241(11) 0.82473(10) 0.02491(7) 0.0199(2) Uani 1 1 d . . . . .
H32 H 0.551319 0.758824 -0.016503 0.024 Uiso 1 1 calc R U . . .
C33 C 0.62340(11) 0.93479(11) 0.01814(7) 0.0231(2) Uani 1 1 d . . . . .
H33 H 0.636450 0.944192 -0.028146 0.028 Uiso 1 1 calc R U . . .
C34 C 0.65532(11) 1.03105(11) 0.07888(8) 0.0245(2) Uani 1 1 d . . . . .
H34 H 0.690353 1.106227 0.074099 0.029 Uiso 1 1 calc R U . . .
C35 C 0.63631(11) 1.01795(10) 0.14640(7) 0.0220(2) Uani 1 1 d . . . . .
H35 H 0.658900 1.084140 0.187950 0.026 Uiso 1 1 calc R U . . .
C36 C 0.58409(10) 0.90784(9) 0.15359(7) 0.01784(19) Uani 1 1 d . . . . .
H36 H 0.570327 0.898816 0.199785 0.021 Uiso 1 1 calc R U . . .
C37 C 0.67912(9) 0.67492(9) 0.17118(6) 0.01432(17) Uani 1 1 d . . . . .
C38 C 0.75213(10) 0.72271(10) 0.12094(7) 0.0199(2) Uani 1 1 d . . . . .
H38A H 0.713872 0.671175 0.068811 0.030 Uiso 1 1 calc R U . . .
H38B H 0.832740 0.727805 0.139716 0.030 Uiso 1 1 calc R U . . .
H38C H 0.756494 0.799743 0.122127 0.030 Uiso 1 1 calc R U . . .
C39 C 0.72657(10) 0.76298(10) 0.24976(6) 0.0196(2) Uani 1 1 d . . . . .
H39A H 0.720299 0.834330 0.245096 0.029 Uiso 1 1 calc R U . . .
H39B H 0.810205 0.779663 0.273000 0.029 Uiso 1 1 calc R U . . .
H39C H 0.679614 0.731370 0.281527 0.029 Uiso 1 1 calc R U . . .
C40 C 0.68904(10) 0.56412(10) 0.17981(7) 0.0211(2) Uani 1 1 d . . . . .
H40A H 0.659518 0.507085 0.129784 0.032 Uiso 1 1 calc R U . . .
H40B H 0.641380 0.533023 0.211377 0.032 Uiso 1 1 calc R U . . .
H40C H 0.772583 0.581260 0.203796 0.032 Uiso 1 1 calc R U . . .
C41 C 0.27482(9) 0.63579(9) 0.04028(6) 0.01644(18) Uani 1 1 d . . . . .
C42 C 0.28825(12) 0.72364(13) -0.00379(9) 0.0307(3) Uani 1 1 d . . . . .
H42A H 0.313832 0.700071 -0.047145 0.046 Uiso 1 1 calc R U . . .
H42B H 0.347927 0.799849 0.029378 0.046 Uiso 1 1 calc R U . . .
H42C H 0.211614 0.727335 -0.021855 0.046 Uiso 1 1 calc R U . . .
C43 C 0.17612(10) 0.51948(11) -0.01055(7) 0.0227(2) Uani 1 1 d . . . . .
H43A H 0.101526 0.527710 -0.026657 0.034 Uiso 1 1 calc R U . . .
H43B H 0.165643 0.462840 0.017533 0.034 Uiso 1 1 calc R U . . .
H43C H 0.197775 0.493164 -0.055166 0.034 Uiso 1 1 calc R U . . .
C44 C 0.24159(13) 0.67488(12) 0.11043(7) 0.0268(3) Uani 1 1 d . . . . .
H44A H 0.166030 0.681605 0.094994 0.040 Uiso 1 1 calc R U . . .
H44B H 0.304258 0.750041 0.143004 0.040 Uiso 1 1 calc R U . . .
H44C H 0.233137 0.618074 0.138314 0.040 Uiso 1 1 calc R U . . .
C45 C 0.29481(9) 0.38092(8) 0.17532(5) 0.01251(16) Uani 1 1 d . . . . .
H45 H 0.336049 0.332710 0.158239 0.015 Uiso 1 1 calc R U . . .
C46 C 0.16154(9) 0.31216(9) 0.13494(6) 0.01498(18) Uani 1 1 d . . . . .
H46A H 0.123128 0.366300 0.136669 0.018 Uiso 1 1 calc R U . . .
H46B H 0.128075 0.258459 0.162945 0.018 Uiso 1 1 calc R U . . .
C47 C 0.12933(9) 0.24224(9) 0.05201(6) 0.01671(19) Uani 1 1 d . . . . .
H47 H 0.180369 0.292064 0.027491 0.020 Uiso 1 1 calc R U . . .
C48 C -0.00068(11) 0.20868(12) 0.00958(8) 0.0278(3) Uani 1 1 d . . . . .
H48A H -0.020084 0.162601 -0.042803 0.042 Uiso 1 1 calc R U . . .
H48B H -0.013363 0.278654 0.009848 0.042 Uiso 1 1 calc R U . . .
H48C H -0.052135 0.163224 0.034435 0.042 Uiso 1 1 calc R U . . .
C49 C 0.15403(12) 0.13527(11) 0.04681(8) 0.0271(3) Uani 1 1 d . . . . .
H49A H 0.139219 0.095675 -0.006345 0.041 Uiso 1 1 calc R U . . .
H49B H 0.101490 0.083088 0.067934 0.041 Uiso 1 1 calc R U . . .
H49C H 0.237282 0.158232 0.075482 0.041 Uiso 1 1 calc R U . . .
C1_1 C -0.1558(3) 0.6080(3) 0.3964(2) 0.0258(9) Uani 0.630(4) 1 d D . P A 3
H1A_1 H -0.162394 0.648544 0.358418 0.039 Uiso 0.630(4) 1 calc R U P A 3
H1B_1 H -0.201559 0.621543 0.429974 0.039 Uiso 0.630(4) 1 calc R U P A 3
H1C_1 H -0.187278 0.524991 0.370892 0.039 Uiso 0.630(4) 1 calc R U P A 3
C2_1 C -0.0258(3) 0.6527(3) 0.4425(2) 0.0207(6) Uani 0.630(4) 1 d D . P A 3
H2A_1 H -0.019208 0.604892 0.476335 0.025 Uiso 0.630(4) 1 calc R U P A 3
H2AB_1 H 0.020292 0.643162 0.407589 0.025 Uiso 0.630(4) 1 calc R U P A 3
C3_1 C 0.0295(2) 0.7783(2) 0.49010(17) 0.0250(5) Uani 0.630(4) 1 d D . P A 3
H3A_1 H 0.013286 0.825113 0.457568 0.030 Uiso 0.630(4) 1 calc R U P A 3
H3AB_1 H -0.008968 0.786109 0.529907 0.030 Uiso 0.630(4) 1 calc R U P A 3
C4_1 C 0.1625(3) 0.8259(3) 0.5272(2) 0.0238(6) Uani 0.630(4) 1 d D . P A 3
H4A_1 H 0.201319 0.827325 0.487069 0.029 Uiso 0.630(4) 1 calc R U P A 3
H4AB_1 H 0.178940 0.772193 0.553533 0.029 Uiso 0.630(4) 1 calc R U P A 3
C5_1 C 0.2199(2) 0.9466(2) 0.58396(13) 0.0313(6) Uani 0.630(4) 1 d D . P A 3
H5A_1 H 0.183982 0.945440 0.625486 0.038 Uiso 0.630(4) 1 calc R U P A 3
H5AB_1 H 0.306011 0.968530 0.606246 0.038 Uiso 0.630(4) 1 calc R U P A 3
C6_1 C 0.2045(10) 1.0369(7) 0.5480(5) 0.0471(17) Uani 0.630(4) 1 d D . P A 3
H6A_1 H 0.231856 1.032650 0.503367 0.071 Uiso 0.630(4) 1 calc R U P A 3
H6B_1 H 0.251407 1.113987 0.584675 0.071 Uiso 0.630(4) 1 calc R U P A 3
H6C_1 H 0.120145 1.022388 0.532801 0.071 Uiso 0.630(4) 1 calc R U P A 3
C1_2 C -0.1540(10) 0.6067(11) 0.3964(8) 0.075(4) Uani 0.370(4) 1 d D . P A 4
H1A_2 H -0.193712 0.657943 0.405430 0.113 Uiso 0.370(4) 1 calc R U P A 4
H1B_2 H -0.201394 0.531278 0.400762 0.113 Uiso 0.370(4) 1 calc R U P A 4
H1C_2 H -0.146283 0.597114 0.345413 0.113 Uiso 0.370(4) 1 calc R U P A 4
C2_2 C -0.0351(9) 0.6574(8) 0.4526(6) 0.068(4) Uani 0.370(4) 1 d D . P A 4
H2A_2 H 0.010508 0.614171 0.437077 0.081 Uiso 0.370(4) 1 calc R U P A 4
H2AB_2 H -0.043762 0.648751 0.502060 0.081 Uiso 0.370(4) 1 calc R U P A 4
C3_2 C 0.0349(4) 0.7847(4) 0.4622(3) 0.0316(10) Uani 0.370(4) 1 d D . P A 4
H3A_2 H 0.046931 0.793522 0.413480 0.038 Uiso 0.370(4) 1 calc R U P A 4
H3AB_2 H -0.011456 0.828013 0.476178 0.038 Uiso 0.370(4) 1 calc R U P A 4
C4_2 C 0.1538(8) 0.8344(8) 0.5221(7) 0.062(3) Uani 0.370(4) 1 d D . P A 4
H4A_2 H 0.195256 0.784381 0.511429 0.075 Uiso 0.370(4) 1 calc R U P A 4
H4AB_2 H 0.141015 0.833730 0.571771 0.075 Uiso 0.370(4) 1 calc R U P A 4
C5_2 C 0.2338(4) 0.9577(4) 0.5272(3) 0.0414(12) Uani 0.370(4) 1 d D . P A 4
H5A_2 H 0.314412 0.979600 0.561578 0.050 Uiso 0.370(4) 1 calc R U P A 4
H5AB_2 H 0.241051 0.959335 0.476448 0.050 Uiso 0.370(4) 1 calc R U P A 4
C6_2 C 0.1903(17) 1.0451(12) 0.5549(8) 0.037(3) Uani 0.370(4) 1 d D . P A 4
H6A_2 H 0.115072 1.029756 0.518002 0.056 Uiso 0.370(4) 1 calc R U P A 4
H6B_2 H 0.249622 1.122419 0.561286 0.056 Uiso 0.370(4) 1 calc R U P A 4
H6C_2 H 0.177558 1.040589 0.603583 0.056 Uiso 0.370(4) 1 calc R U P A 4

loop_
_atom_site_aniso_label
_atom_site_aniso_U_11
_atom_site_aniso_U_22
_atom_site_aniso_U_33
_atom_site_aniso_U_23
_atom_site_aniso_U_13
_atom_site_aniso_U_12
Ga1 0.01087(5) 0.01048(5) 0.00909(5) 0.00251(3) 0.00175(3) 0.00384(4)
Cl1 0.01225(10) 0.01521(10) 0.01578(10) 0.00365(8) 0.00325(8) 0.00459(8)
Si1 0.01382(12) 0.01157(12) 0.01226(12) 0.00397(9) 0.00352(9) 0.00454(10)
O1 0.0170(3) 0.0115(3) 0.0142(3) 0.0057(3) 0.0057(3) 0.0054(3)
N1 0.0114(3) 0.0144(4) 0.0111(3) 0.0030(3) 0.0022(3) 0.0053(3)
N2 0.0138(4) 0.0124(4) 0.0116(4) 0.0035(3) 0.0017(3) 0.0044(3)
N3 0.0123(4) 0.0122(4) 0.0148(4) 0.0051(3) 0.0030(3) 0.0046(3)
N4 0.0135(4) 0.0136(4) 0.0171(4) 0.0070(3) 0.0023(3) 0.0046(3)
C1 0.0135(4) 0.0151(4) 0.0111(4) 0.0017(3) 0.0032(3) 0.0034(3)
C2 0.0171(4) 0.0184(5) 0.0104(4) 0.0041(3) 0.0024(3) 0.0058(4)
C3 0.0128(4) 0.0170(4) 0.0130(4) 0.0065(3) 0.0019(3) 0.0043(3)
C4 0.0251(5) 0.0217(5) 0.0143(4) 0.0022(4) 0.0083(4) 0.0102(4)
C5 0.0271(6) 0.0245(5) 0.0172(5) 0.0108(4) 0.0032(4) 0.0131(5)
C6 0.0125(4) 0.0177(4) 0.0126(4) 0.0036(3) 0.0038(3) 0.0077(4)
C7 0.0157(4) 0.0166(5) 0.0154(4) 0.0043(4) 0.0047(3) 0.0082(4)
C8 0.0224(5) 0.0220(5) 0.0255(6) 0.0092(4) 0.0068(4) 0.0136(4)
C9 0.0243(6) 0.0326(7) 0.0312(6) 0.0117(5) 0.0051(5) 0.0200(5)
C10 0.0161(5) 0.0319(6) 0.0261(6) 0.0063(5) 0.0021(4) 0.0135(5)
C11 0.0126(4) 0.0216(5) 0.0171(5) 0.0021(4) 0.0034(4) 0.0076(4)
C12 0.0154(4) 0.0140(4) 0.0165(4) 0.0031(3) 0.0041(4) 0.0056(4)
C13 0.0264(6) 0.0176(5) 0.0224(5) -0.0003(4) 0.0052(4) 0.0084(4)
C14 0.0204(5) 0.0229(5) 0.0226(5) 0.0083(4) 0.0091(4) 0.0077(4)
C15 0.0120(4) 0.0220(5) 0.0211(5) 0.0006(4) 0.0030(4) 0.0044(4)
C16 0.0270(6) 0.0277(6) 0.0296(6) 0.0041(5) 0.0136(5) 0.0034(5)
C17 0.0145(5) 0.0324(7) 0.0302(6) -0.0023(5) -0.0011(4) 0.0045(5)
C18 0.0179(4) 0.0116(4) 0.0144(4) 0.0045(3) 0.0013(3) 0.0056(4)
C19 0.0207(5) 0.0144(5) 0.0216(5) 0.0023(4) 0.0006(4) 0.0093(4)
C20 0.0294(6) 0.0189(5) 0.0328(7) -0.0025(5) 0.0002(5) 0.0145(5)
C21 0.0359(7) 0.0149(5) 0.0353(7) -0.0026(5) -0.0045(6) 0.0117(5)
C22 0.0281(6) 0.0124(5) 0.0293(6) 0.0039(4) -0.0024(5) 0.0019(4)
C23 0.0206(5) 0.0147(5) 0.0191(5) 0.0059(4) 0.0013(4) 0.0021(4)
C24 0.0182(5) 0.0178(5) 0.0299(6) -0.0001(4) 0.0038(4) 0.0102(4)
C25 0.0251(6) 0.0316(7) 0.0269(6) 0.0000(5) 0.0013(5) 0.0168(5)
C26 0.0266(6) 0.0278(6) 0.0432(8) 0.0124(6) 0.0126(6) 0.0164(5)
C27 0.0185(5) 0.0310(7) 0.0290(6) 0.0003(5) 0.0071(5) -0.0037(5)
C28 0.0290(9) 0.158(3) 0.0424(11) 0.0508(14) 0.0124(8) 0.0076(12)
C29 0.0227(6) 0.0248(6) 0.0379(7) 0.0095(5) 0.0052(5) 0.0036(5)
C30 0.0151(4) 0.0127(4) 0.0144(4) 0.0054(3) 0.0053(3) 0.0055(3)
C31 0.0144(4) 0.0133(4) 0.0193(5) 0.0081(4) 0.0058(4) 0.0057(3)
C32 0.0221(5) 0.0198(5) 0.0209(5) 0.0100(4) 0.0085(4) 0.0090(4)
C33 0.0230(5) 0.0242(6) 0.0269(6) 0.0165(5) 0.0094(4) 0.0096(4)
C34 0.0203(5) 0.0176(5) 0.0365(7) 0.0158(5) 0.0075(5) 0.0058(4)
C35 0.0211(5) 0.0137(5) 0.0298(6) 0.0063(4) 0.0058(4) 0.0071(4)
C36 0.0172(5) 0.0155(5) 0.0226(5) 0.0071(4) 0.0074(4) 0.0074(4)
C37 0.0121(4) 0.0152(4) 0.0152(4) 0.0047(3) 0.0038(3) 0.0053(3)
C38 0.0151(4) 0.0234(5) 0.0193(5) 0.0073(4) 0.0066(4) 0.0050(4)
C39 0.0177(5) 0.0217(5) 0.0157(5) 0.0022(4) 0.0023(4) 0.0078(4)
C40 0.0174(5) 0.0195(5) 0.0288(6) 0.0094(4) 0.0064(4) 0.0098(4)
C41 0.0151(4) 0.0163(5) 0.0179(5) 0.0079(4) 0.0018(4) 0.0071(4)
C42 0.0215(6) 0.0341(7) 0.0409(7) 0.0272(6) 0.0043(5) 0.0111(5)
C43 0.0156(5) 0.0212(5) 0.0260(6) 0.0028(4) 0.0010(4) 0.0072(4)
C44 0.0313(6) 0.0328(7) 0.0216(5) 0.0048(5) 0.0048(5) 0.0229(6)
C45 0.0132(4) 0.0117(4) 0.0110(4) 0.0035(3) 0.0029(3) 0.0040(3)
C46 0.0125(4) 0.0160(4) 0.0136(4) 0.0036(3) 0.0031(3) 0.0039(3)
C47 0.0149(4) 0.0165(5) 0.0135(4) 0.0022(4) 0.0013(3) 0.0038(4)
C48 0.0192(5) 0.0294(6) 0.0233(6) 0.0019(5) -0.0038(4) 0.0067(5)
C49 0.0272(6) 0.0196(5) 0.0263(6) -0.0021(4) 0.0027(5) 0.0088(5)
C1_1 0.0134(12) 0.0290(19) 0.025(2) 0.0062(15) -0.0025(12) 0.0037(12)
C2_1 0.0173(10) 0.0261(13) 0.0157(10) 0.0041(8) 0.0013(8) 0.0092(9)
C3_1 0.0211(10) 0.0300(11) 0.0258(12) 0.0099(10) 0.0074(9) 0.0121(8)
C4_1 0.0097(9) 0.0270(13) 0.0283(14) 0.0039(11) 0.0015(8) 0.0054(9)
C5_1 0.0239(10) 0.0309(11) 0.0320(12) 0.0101(9) 0.0015(8) 0.0075(8)
C6_1 0.033(2) 0.035(2) 0.058(5) 0.020(3) -0.006(3) 0.0059(17)
C1_2 0.076(7) 0.081(9) 0.066(8) 0.028(7) 0.028(5) 0.025(6)
C2_2 0.081(6) 0.053(5) 0.050(5) 0.024(4) 0.011(4) 0.008(4)
C3_2 0.0271(19) 0.036(2) 0.031(2) 0.010(2) 0.0104(19) 0.0118(16)
C4_2 0.070(5) 0.059(4) 0.074(6) 0.022(4) 0.025(4) 0.041(4)
C5_2 0.0284(19) 0.039(2) 0.052(3) 0.009(2) 0.0146(18) 0.0106(17)
C6_2 0.044(6) 0.033(3) 0.026(3) 0.004(2) 0.013(4) 0.008(3)

loop_
_atom_type_symbol
_atom_type_description
_atom_type_scat_dispersion_real
_atom_type_scat_dispersion_imag
_atom_type_scat_source
C C 0.0033 0.0016 'International Tables Vol C Tables 4.2.6.8 and 6.1.1.4'
H H 0.0000 0.0000 'International Tables Vol C Tables 4.2.6.8 and 6.1.1.4'
Cl Cl 0.1484 0.1585 'International Tables Vol C Tables 4.2.6.8 and 6.1.1.4'
Ga Ga 0.2307 1.6083 'International Tables Vol C Tables 4.2.6.8 and 6.1.1.4'
N N 0.0061 0.0033 'International Tables Vol C Tables 4.2.6.8 and 6.1.1.4'
O O 0.0106 0.0060 'International Tables Vol C Tables 4.2.6.8 and 6.1.1.4'
Si Si 0.0817 0.0704 'International Tables Vol C Tables 4.2.6.8 and 6.1.1.4'

loop_
_geom_angle_atom_site_label_1
_geom_angle_atom_site_label_2
_geom_angle_atom_site_label_3
_geom_angle
_geom_angle_site_symmetry_1
_geom_angle_site_symmetry_3
_geom_angle_publ_flag
N1 Ga1 N2 96.05(4) . . ?
N1 Ga1 C45 124.42(4) . . ?
N2 Ga1 C45 116.18(4) . . ?
N1 Ga1 Cl1 102.48(3) . . ?
N2 Ga1 Cl1 103.15(3) . . ?
C45 Ga1 Cl1 111.56(3) . . ?
O1 Si1 N4 96.60(4) . . ?
O1 Si1 N3 103.59(4) . . ?
N4 Si1 N3 69.06(4) . . ?
O1 Si1 C30 105.76(4) . . ?
N4 Si1 C30 34.66(4) . . ?
N3 Si1 C30 34.72(4) . . ?
C45 O1 Si1 121.71(6) . . ?
C1 N1 C6 120.57(9) . . ?
C1 N1 Ga1 116.20(7) . . ?
C6 N1 Ga1 122.65(7) . . ?
C3 N2 C18 121.83(9) . . ?
C3 N2 Ga1 116.36(7) . . ?
C18 N2 Ga1 121.59(7) . . ?
C30 N3 C37 129.04(9) . . ?
C30 N3 Si1 90.37(6) . . ?
C37 N3 Si1 133.85(7) . . ?
C30 N4 C41 129.90(9) . . ?
C30 N4 Si1 92.38(7) . . ?
C41 N4 Si1 134.20(7) . . ?
N1 C1 C2 123.91(10) . . ?
N1 C1 C4 119.30(10) . . ?
C2 C1 C4 116.79(9) . . ?
C3 C2 C1 127.96(10) . . ?
N2 C3 C2 122.87(10) . . ?
N2 C3 C5 119.88(10) . . ?
C2 C3 C5 117.24(10) . . ?
C7 C6 C11 121.18(10) . . ?
C7 C6 N1 120.51(9) . . ?
C11 C6 N1 118.27(10) . . ?
C8 C7 C6 118.27(10) . . ?
C8 C7 C12 118.58(10) . . ?
C6 C7 C12 123.10(9) . . ?
C9 C8 C7 121.23(12) . . ?
C8 C9 C10 119.76(11) . . ?
C9 C10 C11 121.37(11) . . ?
C10 C11 C6 118.17(11) . . ?
C10 C11 C15 120.08(10) . . ?
C6 C11 C15 121.75(10) . . ?
C7 C12 C13 112.60(9) . . ?
C7 C12 C14 109.87(9) . . ?
C13 C12 C14 110.16(10) . . ?
C11 C15 C17 112.88(11) . . ?
C11 C15 C16 111.88(10) . . ?
C17 C15 C16 109.64(10) . . ?
C19 C18 C23 120.79(10) . . ?
C19 C18 N2 120.28(9) . . ?
C23 C18 N2 118.81(10) . . ?
C20 C19 C18 118.37(11) . . ?
C20 C19 C24 118.51(11) . . ?
C18 C19 C24 123.10(10) . . ?
C21 C20 C19 121.27(13) . . ?
C22 C21 C20 119.74(12) . . ?
C21 C22 C23 121.57(12) . . ?
C22 C23 C18 118.19(12) . . ?
C22 C23 C27 118.82(11) . . ?
C18 C23 C27 122.96(11) . . ?
C19 C24 C26 111.99(11) . . ?
C19 C24 C25 110.39(11) . . ?
C26 C24 C25 110.33(11) . . ?
C23 C27 C29 112.97(12) . . ?
C23 C27 C28 109.82(16) . . ?
C29 C27 C28 108.70(12) . . ?
N4 C30 N3 107.25(9) . . ?
N4 C30 C31 126.02(9) . . ?
N3 C30 C31 126.59(9) . . ?
N4 C30 Si1 52.96(5) . . ?
N3 C30 Si1 54.91(5) . . ?
C31 C30 Si1 169.79(8) . . ?
C36 C31 C32 120.06(10) . . ?
C36 C31 C30 120.00(10) . . ?
C32 C31 C30 119.93(10) . . ?
C33 C32 C31 119.78(11) . . ?
C34 C33 C32 120.10(11) . . ?
C35 C34 C33 120.24(11) . . ?
C34 C35 C36 120.16(11) . . ?
C31 C36 C35 119.65(11) . . ?
N3 C37 C39 109.50(8) . . ?
N3 C37 C40 105.44(8) . . ?
C39 C37 C40 108.60(9) . . ?
N3 C37 C38 113.42(9) . . ?
C39 C37 C38 110.14(9) . . ?
C40 C37 C38 109.55(9) . . ?
N4 C41 C43 106.81(9) . . ?
N4 C41 C44 108.65(9) . . ?
C43 C41 C44 109.12(10) . . ?
N4 C41 C42 113.33(9) . . ?
C43 C41 C42 108.80(10) . . ?
C44 C41 C42 110.02(11) . . ?
O1 C45 C46 110.42(8) . . ?
O1 C45 Ga1 107.29(6) . . ?
C46 C45 Ga1 115.13(7) . . ?
C45 C46 C47 114.53(9) . . ?
C49 C47 C48 110.58(10) . . ?
C49 C47 C46 110.98(9) . . ?
C48 C47 C46 110.65(10) . . ?
C3_1 C2_1 C1_1 114.2(3) . . ?
C4_1 C3_1 C2_1 113.4(3) . . ?
C3_1 C4_1 C5_1 115.4(3) . . ?
C6_1 C5_1 C4_1 112.5(4) . . ?
C1_2 C2_2 C3_2 113.1(9) . . ?
C4_2 C3_2 C2_2 111.5(6) . . ?
C3_2 C4_2 C5_2 113.5(7) . . ?
C6_2 C5_2 C4_2 114.2(8) . . ?

loop_
_geom_bond_atom_site_label_1
_geom_bond_atom_site_label_2
_geom_bond_distance
_geom_bond_site_symmetry_2
_geom_bond_publ_flag
Ga1 N1 1.9444(9) . ?
Ga1 N2 1.9500(9) . ?
Ga1 C45 1.9662(10) . ?
Ga1 Cl1 2.2347(3) . ?
Si1 O1 1.6849(8) . ?
Si1 N4 1.8748(9) . ?
Si1 N3 1.9203(9) . ?
Si1 C30 2.3467(11) . ?
O1 C45 1.4390(12) . ?
N1 C1 1.3378(13) . ?
N1 C6 1.4479(13) . ?
N2 C3 1.3358(13) . ?
N2 C18 1.4443(14) . ?
N3 C30 1.3365(13) . ?
N3 C37 1.4796(13) . ?
N4 C30 1.3356(13) . ?
N4 C41 1.4742(14) . ?
C1 C2 1.4048(15) . ?
C1 C4 1.5064(15) . ?
C2 C3 1.4010(16) . ?
C3 C5 1.5065(15) . ?
C6 C7 1.4053(15) . ?
C6 C11 1.4098(15) . ?
C7 C8 1.3995(15) . ?
C7 C12 1.5156(15) . ?
C8 C9 1.3834(18) . ?
C9 C10 1.385(2) . ?
C10 C11 1.3961(17) . ?
C11 C15 1.5208(17) . ?
C12 C13 1.5315(16) . ?
C12 C14 1.5339(16) . ?
C15 C17 1.5290(17) . ?
C15 C16 1.5316(18) . ?
C18 C19 1.4056(16) . ?
C18 C23 1.4100(16) . ?
C19 C20 1.3999(16) . ?
C19 C24 1.5161(17) . ?
C20 C21 1.379(2) . ?
C21 C22 1.378(2) . ?
C22 C23 1.3958(17) . ?
C23 C27 1.5138(19) . ?
C24 C26 1.527(2) . ?
C24 C25 1.5366(18) . ?
C27 C29 1.525(2) . ?
C27 C28 1.533(3) . ?
C30 C31 1.4865(14) . ?
C31 C36 1.3914(16) . ?
C31 C32 1.3961(15) . ?
C32 C33 1.3887(16) . ?
C33 C34 1.3874(19) . ?
C34 C35 1.3836(19) . ?
C35 C36 1.3943(16) . ?
C37 C39 1.5297(15) . ?
C37 C40 1.5299(16) . ?
C37 C38 1.5316(15) . ?
C41 C43 1.5256(16) . ?
C41 C44 1.5267(17) . ?
C41 C42 1.5281(16) . ?
C45 C46 1.5244(14) . ?
C46 C47 1.5360(15) . ?
C47 C49 1.5238(17) . ?
C47 C48 1.5252(16) . ?
C1_1 C2_1 1.519(4) . ?
C2_1 C3_1 1.516(4) . ?
C3_1 C4_1 1.512(4) . ?
C4_1 C5_1 1.526(4) . ?
C5_1 C6_1 1.521(7) . ?
C1_2 C2_2 1.470(11) . ?
C2_2 C3_2 1.522(9) . ?
C3_2 C4_2 1.501(9) . ?
C4_2 C5_2 1.529(9) . ?
C5_2 C6_2 1.488(10) . ?
